data_7707457
loop_
_publ_author_name
'Mukherjee, Atasi'
'Bhattacharya, Suman'
'Chakravarty, Manab'

_publ_section_title
;
 An unprecedented pyridine-based dinuclear mixed-valent Re<sup>I/VII</sup>
 oxo-bridged complex: a solvatochromic and AIE-active probe for nanomolar
 detection of picric acid and trinitrotoluene.
;
_journal_issue 26
_journal_name_full 'Dalton transactions (Cambridge, England : 2003)'
_journal_page_first 9144
_journal_page_last 9157
_journal_paper_doi 10.1039/d1dt01002f
_journal_volume 50
_journal_year 2021
_chemical_formula_moiety 'C59 H42 N2 O9 Re2'
_chemical_formula_sum 'C59 H42 N2 O9 Re2'
_chemical_formula_weight 1295.34
_space_group_crystal_system triclinic
_space_group_IT_number 2
_space_group_name_Hall '-P 1'
_space_group_name_H-M_alt 'P -1'
_atom_sites_solution_hydrogens geom
_atom_sites_solution_primary direct
_audit_creation_date 2021-03-18
_audit_creation_method
;
Olex2 1.2
(compiled 2018.05.29 svn.r3508 for OlexSys, GUI svn.r5506)
;
_audit_update_record
;
2021-03-22 deposited with the CCDC.	2021-05-21 downloaded from the CCDC.
;
_cell_angle_alpha 73.5073(13)
_cell_angle_beta 86.5828(12)
_cell_angle_gamma 88.1763(12)
_cell_formula_units_Z 2
_cell_length_a 8.44843(12)
_cell_length_b 17.0812(3)
_cell_length_c 18.8380(3)
_cell_measurement_reflns_used 18750
_cell_measurement_temperature 298(2)
_cell_measurement_theta_max 79.3350
_cell_measurement_theta_min 4.1180
_cell_volume 2601.70(7)
_computing_cell_refinement 'CrysAlisPro 1.171.40.67a (Rigaku OD, 2019)'
_computing_data_collection 'CrysAlisPro 1.171.40.67a (Rigaku OD, 2019)'
_computing_data_reduction 'CrysAlisPro 1.171.40.67a (Rigaku OD, 2019)'
_computing_molecular_graphics 'Olex2 (Dolomanov et al., 2009)'
_computing_publication_material 'Olex2 (Dolomanov et al., 2009)'
_computing_structure_refinement 'ShelXL (Sheldrick, 2015)'
_computing_structure_solution 'ShelXS (Sheldrick, 2008)'
_diffrn_ambient_temperature 298(2)
_diffrn_detector 'Hybrid Pixel Array Detector'
_diffrn_detector_area_resol_mean 5.8140
_diffrn_measured_fraction_theta_full 0.996
_diffrn_measured_fraction_theta_max 0.962
_diffrn_measurement_details
;
List of Runs (angles in degrees, time in seconds):

  # Type    Start    End  Width  t~exp~   \w     \q     \k     \f   Frames
#--------------------------------------------------------------------------
  1  \w    -89.00   1.00   0.50    0.60    --    0.00 -37.00  30.00  180
  2  \w    -24.00  17.00   0.50    0.60    --    0.00 -37.00 120.00   82
  3  \w    -88.00 -35.00   0.50    0.60    --    0.00 -37.00 120.00  106
  4  \w    -19.00  30.00   0.50    0.60    --    0.00 -77.00  90.00   98
  5  \w    -89.00 -57.00   0.50    0.60    --    0.00 -77.00   0.00   64
  6  \w    -37.00  28.00   0.50    0.60    --    0.00 -77.00   0.00  130
  7  \w    -89.00 -59.00   0.50    0.60    --    0.00 -77.00  90.00   60
  8  \w     81.00 196.00   0.50    2.42    --  107.20  15.00 -90.00  230
  9  \w     61.00  98.00   0.50    2.42    --  107.20 -82.00 150.00   74
 10  \w     21.00 131.00   0.50    2.42    --  107.20 -61.00  30.00  220
 11  \w     32.00 140.00   0.50    2.42    --  107.20 -82.00-120.00  216
 12  \w     88.00 114.00   0.50    2.42    --  107.20  30.00 -30.00   52
 13  \w    136.00 189.00   0.50    2.42    --  107.20  30.00 -30.00  106
 14  \w     87.00 112.00   0.50    2.42    --  107.20 -82.00 -60.00   50
 15  \w     99.00 125.00   0.50    2.42    --  107.20 -61.00-120.00   52
 16  \w     80.00 140.00   0.50    2.42    --  107.20 -82.00 120.00  120
 17  \w     18.00 135.00   0.50    2.42    --  107.20 -15.00-120.00  234
 18  \w     21.00  58.00   0.50    2.42    --  107.20 -45.00 -60.00   74
 19  \w     31.00 121.00   0.50    2.42    --  107.20 -82.00  30.00  180
 20  \w     38.00  98.00   0.50    2.42    --  107.20 -61.00-120.00  120
 21  \w     94.00 125.00   0.50    2.42    --  107.20 -45.00  30.00   62
 22  \w     20.00 109.00   0.50    2.42    --  107.20 -82.00-180.00  178
 23  \w     38.00  93.00   0.50    2.42    --  107.20 -45.00  30.00  110
 24  \w     89.00 114.00   0.50    2.42    --  107.20  30.00  60.00   50
 25  \w    131.00 157.00   0.50    2.42    --  107.20  30.00  60.00   52
 26  \w     24.00 125.00   0.50    2.42    --  107.20 -30.00 150.00  202
 27  \w     82.00 107.00   0.50    2.42    --  107.20 -82.00  -4.46   50
 28  \w     84.00 109.00   0.50    2.42    --  107.20 -82.00 -30.00   50
 29  \w    104.00 130.00   0.50    2.42    --  107.20 -82.00  90.00   52
 30  \w     42.00  67.00   0.50    2.42    --  107.20 -82.00  -4.46   50
;
_diffrn_measurement_device 'four-circle diffractometer'
_diffrn_measurement_device_type 'XtaLAB AFC12 (RINC): Kappa dual home/near'
_diffrn_measurement_method '\w scans'
_diffrn_orient_matrix_type 'CrysAlisPro convention (1999,Acta A55,543-557)'
_diffrn_orient_matrix_UB_11 -0.0970954000
_diffrn_orient_matrix_UB_12 -0.0733869000
_diffrn_orient_matrix_UB_13 0.0468044000
_diffrn_orient_matrix_UB_21 -0.1345014000
_diffrn_orient_matrix_UB_22 0.0245150000
_diffrn_orient_matrix_UB_23 -0.0541725000
_diffrn_orient_matrix_UB_31 0.0765483000
_diffrn_orient_matrix_UB_32 -0.0535065000
_diffrn_orient_matrix_UB_33 -0.0465738000
_diffrn_radiation_monochromator mirror
_diffrn_radiation_probe x-ray
_diffrn_radiation_type CuK\a
_diffrn_radiation_wavelength 1.54184
_diffrn_reflns_av_R_equivalents 0.0507
_diffrn_reflns_av_unetI/netI 0.0518
_diffrn_reflns_Laue_measured_fraction_full 0.996
_diffrn_reflns_Laue_measured_fraction_max 0.962
_diffrn_reflns_limit_h_max 10
_diffrn_reflns_limit_h_min -10
_diffrn_reflns_limit_k_max 20
_diffrn_reflns_limit_k_min -21
_diffrn_reflns_limit_l_max 18
_diffrn_reflns_limit_l_min -24
_diffrn_reflns_number 31039
_diffrn_reflns_point_group_measured_fraction_full 0.996
_diffrn_reflns_point_group_measured_fraction_max 0.962
_diffrn_reflns_theta_full 67.684
_diffrn_reflns_theta_max 80.206
_diffrn_reflns_theta_min 4.127
_diffrn_source 'micro-focus sealed X-ray tube'
_diffrn_source_type 'Rigaku (Cu) X-ray Source'
_exptl_absorpt_coefficient_mu 9.441
_exptl_absorpt_correction_T_max 1.00000
_exptl_absorpt_correction_T_min 0.42452
_exptl_absorpt_correction_type multi-scan
_exptl_absorpt_process_details
;
CrysAlisPro 1.171.40.67a (Rigaku Oxford Diffraction, 2019)
Empirical absorption correction using spherical harmonics,
 implemented in SCALE3 ABSPACK scaling algorithm.
;
_exptl_crystal_colour brown
_exptl_crystal_colour_primary brown
_exptl_crystal_density_diffrn 1.654
_exptl_crystal_description block
_exptl_crystal_F_000 1264
_exptl_crystal_size_max 0.38
_exptl_crystal_size_mid 0.31
_exptl_crystal_size_min 0.27
_refine_diff_density_max 10.155
_refine_diff_density_min -4.726
_refine_diff_density_rms 0.225
_refine_ls_extinction_method none
_refine_ls_goodness_of_fit_ref 1.048
_refine_ls_hydrogen_treatment constr
_refine_ls_matrix_type full
_refine_ls_number_parameters 638
_refine_ls_number_reflns 10952
_refine_ls_number_restraints 0
_refine_ls_restrained_S_all 1.048
_refine_ls_R_factor_all 0.0843
_refine_ls_R_factor_gt 0.0791
_refine_ls_shift/su_max 0.000
_refine_ls_shift/su_mean 0.000
_refine_ls_structure_factor_coef Fsqd
_refine_ls_weighting_details 'w=1/[\s^2^(Fo^2^)+(0.1093P)^2^+33.5189P] where P=(Fo^2^+2Fc^2^)/3'
_refine_ls_weighting_scheme calc
_refine_ls_wR_factor_gt 0.2099
_refine_ls_wR_factor_ref 0.2145
_reflns_Friedel_coverage 0.000
_reflns_number_gt 9726
_reflns_number_total 10952
_reflns_threshold_expression 'I > 2\s(I)'
_cod_data_source_file d1dt01002f2.cif
_cod_data_source_block exp_567_re-an-4py-dec_sq
_cod_depositor_comments 'Adding full bibliography for 7707456--7707457.cif.'
_cod_database_code 7707457
_shelx_shelxl_version_number 2018/3
_shelx_space_group_comment
;
The symmetry employed for this shelxl refinement is uniquely defined
by the following loop, which should always be used as a source of
symmetry information in preference to the above space-group names.
They are only intended as comments.
;
_shelx_estimated_absorpt_t_max 0.185
_shelx_estimated_absorpt_t_min 0.124
_reflns_odcompleteness_completeness 99.34
_reflns_odcompleteness_iscentric 1
_reflns_odcompleteness_theta 71.98
_olex2_refinement_description
;
1. Fixed Uiso
 At 1.2 times of:
  All C(H) groups
 At 1.5 times of:
  All C(H,H,H) groups
2. Uiso/Uaniso restraints and constraints
Uiso(C56B) = Uiso(C56A)
3. Others
 Sof(C54B)=Sof(H54B)=Sof(C55B)=Sof(H55B)=Sof(C51B)=Sof(H51B)=Sof(C53B)=
 Sof(C52B)=Sof(H52B)=Sof(O2B)=Sof(C56B)=Sof(H56D)=Sof(H56E)=Sof(H56F)=1-FVAR(1)
 Sof(C56A)=Sof(H56A)=Sof(H56B)=Sof(H56C)=Sof(O2A)=Sof(C55A)=Sof(H55A)=
 Sof(C51A)=Sof(H51A)=Sof(C52A)=Sof(H52A)=Sof(C54A)=Sof(H54A)=Sof(C53A)=FVAR(1)
 Sof(C5B)=Sof(H5B)=Sof(C4B)=Sof(H4B)=Sof(C7B)=Sof(H7B)=Sof(C6B)=Sof(H6B)=
 Sof(C3B)=Sof(N1B)=Sof(C1B)=Sof(H1B)=Sof(C2B)=Sof(H2B)=1-FVAR(2)
 Sof(N1A)=Sof(C1A)=Sof(H1A)=Sof(C3A)=Sof(C2A)=Sof(H2A)=Sof(C4A)=Sof(H4A)=
 Sof(C5A)=Sof(H5A)=Sof(C6A)=Sof(H6A)=Sof(C7A)=Sof(H7A)=FVAR(2)
4.a Aromatic/amide H refined with riding coordinates:
 C32(H32), C13(H13), C30(H30), C33(H33), C34(H34), C26(H26), C41(H41),
 C12(H12), C29(H29), C27(H27), C35(H35), C40(H40), C17(H17), C39(H39), C23(H23),
  C38(H38), C11(H11), C5B(H5B), C48(H48), C1A(H1A), C18(H18), C10(H10),
 C20(H20), C47(H47), C4B(H4B), C19(H19), C24(H24), C54B(H54B), C45(H45),
 C55B(H55B), C46(H46), C7B(H7B), C51B(H51B), C52B(H52B), C2A(H2A), C6B(H6B),
 C55A(H55A), C51A(H51A), C52A(H52A), C54A(H54A), C4A(H4A), C5A(H5A), C1B(H1B),
 C2B(H2B), C6A(H6A), C7A(H7A)
4.b Idealised Me refined as rotating group:
 C28(H28A,H28B,H28C), C56A(H56A,H56B,H56C), C56B(H56D,H56E,H56F)
;
_platon_squeeze_void_probe_radius 1.20
_olex2_submission_special_instructions 'No special instructions were received'
_oxdiff_exptl_absorpt_empirical_details
;
Empirical correction (ABSPACK) includes:
- Absorption correction using spherical harmonics
- Frame scaling
;
_oxdiff_exptl_absorpt_empirical_full_max 2.982
_oxdiff_exptl_absorpt_empirical_full_min 0.496

loop_
_space_group_symop_operation_xyz
'x, y, z'
'-x, -y, -z'

loop_
_atom_site_label
_atom_site_type_symbol
_atom_site_fract_x
_atom_site_fract_y
_atom_site_fract_z
_atom_site_U_iso_or_equiv
_atom_site_adp_type
_atom_site_occupancy
_atom_site_site_symmetry_order
_atom_site_calc_flag
_atom_site_refinement_flags_posn
_atom_site_refinement_flags_adp
_atom_site_refinement_flags_occupancy
_atom_site_disorder_assembly
_atom_site_disorder_group
Re1 Re -0.32215(4) 0.11638(3) 0.38831(2) 0.03297(14) Uani 1 1 d . . . . .
Re2 Re -0.59377(5) 0.21562(3) 0.25493(3) 0.04692(16) Uani 1 1 d . . . . .
N2 N -0.1555(8) 0.0821(5) 0.3069(4) 0.0322(15) Uani 1 1 d . . . . .
C59 C -0.4705(11) 0.0346(6) 0.3826(5) 0.040(2) Uani 1 1 d . . . . .
O3 O -0.1863(9) -0.0178(6) 0.5159(4) 0.058(2) Uani 1 1 d . . . . .
O5 O -0.5499(8) -0.0143(5) 0.3765(4) 0.0491(17) Uani 1 1 d . . . . .
C37 C 0.5454(12) -0.0424(8) 0.1031(6) 0.048(3) Uani 1 1 d . . . . .
O4 O -0.5559(8) 0.1719(6) 0.4965(4) 0.0540(19) Uani 1 1 d . . . . .
N1A N -0.152(3) 0.2243(18) 0.3689(17) 0.021(6) Uiso 0.263(19) 1 d . . P A 1
C32 C 0.1031(10) 0.0329(6) 0.2817(5) 0.0369(19) Uani 1 1 d . . . . .
H32 H 0.209363 0.026496 0.292859 0.044 Uiso 1 1 calc R . . . .
C58 C -0.4697(12) 0.1502(7) 0.4577(6) 0.046(2) Uani 1 1 d . . . . .
C31 C 0.0494(11) 0.0063(6) 0.2234(5) 0.0367(19) Uani 1 1 d . . . . .
C13 C 0.4723(13) 0.6455(7) 0.4638(6) 0.048(2) Uani 1 1 d . . . . .
H13 H 0.544659 0.685880 0.462555 0.058 Uiso 1 1 calc R . . . .
C30 C -0.1077(11) 0.0233(6) 0.2067(5) 0.0374(19) Uani 1 1 d . . . . .
H30 H -0.147123 0.009560 0.166839 0.045 Uiso 1 1 calc R . . . .
C33 C -0.0030(9) 0.0685(6) 0.3222(5) 0.0347(18) Uani 1 1 d . . . . .
H33 H 0.033310 0.083803 0.361963 0.042 Uiso 1 1 calc R . . . .
C42 C 0.6646(13) -0.0792(8) 0.0651(6) 0.053(3) Uani 1 1 d . . . . .
C34 C 0.1518(11) -0.0379(6) 0.1825(5) 0.039(2) Uani 1 1 d . . . . .
H34 H 0.105049 -0.061953 0.150610 0.047 Uiso 1 1 calc R . . . .
C36 C 0.4203(12) -0.0884(7) 0.1469(6) 0.047(2) Uani 1 1 d . . . . .
C16 C 0.6342(12) 0.5674(7) 0.3055(6) 0.046(2) Uani 1 1 d . . . . .
C57 C -0.2373(10) 0.0338(7) 0.4681(5) 0.042(2) Uani 1 1 d . . . . .
C26 C 1.0115(13) 0.7066(7) 0.3767(6) 0.048(2) Uani 1 1 d . . . . .
H26 H 1.114101 0.689007 0.389221 0.057 Uiso 1 1 calc R . . . .
C41 C 0.7839(13) -0.0286(9) 0.0194(6) 0.057(3) Uani 1 1 d . . . . .
H41 H 0.861877 -0.051978 -0.005422 0.069 Uiso 1 1 calc R . . . .
O1 O 1.0731(11) 0.8480(5) 0.3603(6) 0.068(2) Uani 1 1 d . . . . .
C12 C 0.3534(14) 0.6303(7) 0.5169(7) 0.053(3) Uani 1 1 d . . . . .
H12 H 0.346812 0.658081 0.552914 0.063 Uiso 1 1 calc R . . . .
C29 C -0.2061(11) 0.0605(6) 0.2491(5) 0.0378(19) Uani 1 1 d . . . . .
H29 H -0.311338 0.070941 0.237126 0.045 Uiso 1 1 calc R . . . .
C22 C 0.7406(12) 0.6758(6) 0.3556(6) 0.043(2) Uani 1 1 d . . . . .
C27 C 0.8934(12) 0.6507(6) 0.3759(6) 0.044(2) Uani 1 1 d . . . . .
H27 H 0.918448 0.595197 0.389475 0.053 Uiso 1 1 calc R . . . .
C35 C 0.3082(13) -0.0459(8) 0.1879(6) 0.050(2) Uani 1 1 d . . . . .
H35 H 0.352017 -0.022451 0.220976 0.059 Uiso 1 1 calc R . . . .
C49 C 0.4111(13) -0.1727(8) 0.1519(6) 0.049(2) Uani 1 1 d . . . . .
C40 C 0.7861(13) 0.0525(9) 0.0113(6) 0.055(3) Uani 1 1 d . . . . .
H40 H 0.864197 0.084073 -0.019673 0.066 Uiso 1 1 calc R . . . .
C14 C 0.4903(12) 0.6014(6) 0.4093(6) 0.042(2) Uani 1 1 d . . . . .
C17 C 0.7641(13) 0.5793(7) 0.2516(6) 0.050(2) Uani 1 1 d . . . . .
H17 H 0.838102 0.619252 0.249276 0.061 Uiso 1 1 calc R . . . .
C39 C 0.6714(12) 0.0900(8) 0.0493(6) 0.048(2) Uani 1 1 d . . . . .
H39 H 0.675774 0.145639 0.044487 0.058 Uiso 1 1 calc R . . . .
C15 C 0.6185(12) 0.6155(6) 0.3554(6) 0.043(2) Uani 1 1 d . . . . .
C23 C 0.7065(15) 0.7598(8) 0.3350(8) 0.060(3) Uani 1 1 d . . . . .
H23 H 0.605627 0.778371 0.320304 0.072 Uiso 1 1 calc R . . . .
C21 C 0.5202(12) 0.5072(7) 0.3071(7) 0.047(2) Uani 1 1 d . . . . .
C38 C 0.5549(11) 0.0443(7) 0.0928(6) 0.046(2) Uani 1 1 d . . . . .
H38 H 0.478624 0.069672 0.116745 0.055 Uiso 1 1 calc R . . . .
C11 C 0.2384(14) 0.5712(7) 0.5169(7) 0.055(3) Uani 1 1 d . . . . .
H11 H 0.156263 0.560711 0.553308 0.066 Uiso 1 1 calc R . . . .
C5B C -0.0451(14) 0.1922(8) 0.4487(7) 0.030(3) Uiso 0.737(19) 1 d . . P A 2
H5B H -0.054641 0.143580 0.486474 0.037 Uiso 0.737(19) 1 calc R . P A 2
C48 C 0.2858(15) -0.2221(8) 0.1957(7) 0.056(3) Uani 1 1 d . . . . .
H48 H 0.209608 -0.198583 0.221283 0.068 Uiso 1 1 calc R . . . .
C25 C 0.9703(14) 0.7883(7) 0.3583(6) 0.052(3) Uani 1 1 d . . . . .
C1A C -0.110(6) 0.270(3) 0.302(3) 0.056(11) Uiso 0.263(19) 1 d . . P A 1
H1A H -0.145693 0.255740 0.260957 0.068 Uiso 0.263(19) 1 calc R . P A 1
C18 C 0.7809(15) 0.5324(8) 0.2029(7) 0.058(3) Uani 1 1 d . . . . .
H18 H 0.865250 0.540884 0.167647 0.069 Uiso 1 1 calc R . . . .
C10 C 0.2459(13) 0.5299(7) 0.4650(8) 0.056(3) Uani 1 1 d . . . . .
H10 H 0.166836 0.493141 0.465112 0.067 Uiso 1 1 calc R . . . .
C20 C 0.5454(14) 0.4585(8) 0.2566(7) 0.056(3) Uani 1 1 d . . . . .
H20 H 0.474758 0.417276 0.258252 0.068 Uiso 1 1 calc R . . . .
C47 C 0.2771(18) -0.3040(9) 0.2002(8) 0.066(3) Uani 1 1 d . . . . .
H47 H 0.196143 -0.335663 0.228711 0.079 Uiso 1 1 calc R . . . .
C4B C 0.0678(15) 0.2446(9) 0.4552(8) 0.037(3) Uiso 0.737(19) 1 d . . P A 2
H4B H 0.132331 0.232674 0.495317 0.044 Uiso 0.737(19) 1 calc R . P A 2
C19 C 0.6697(16) 0.4717(9) 0.2069(8) 0.064(3) Uani 1 1 d . . . . .
H19 H 0.682474 0.439669 0.174359 0.077 Uiso 1 1 calc R . . . .
C24 C 0.8191(16) 0.8145(7) 0.3364(8) 0.063(3) Uani 1 1 d . . . . .
H24 H 0.794406 0.870075 0.322368 0.075 Uiso 1 1 calc R . . . .
C8 C 0.3883(12) 0.4958(7) 0.3583(7) 0.048(2) Uani 1 1 d . . . . .
C9 C 0.3728(12) 0.5420(6) 0.4106(6) 0.045(2) Uani 1 1 d . . . . .
C50 C 0.7849(15) -0.2011(9) 0.0342(7) 0.061(3) Uani 1 1 d . . . . .
C44 C 0.5279(14) -0.2100(8) 0.1138(6) 0.055(3) Uani 1 1 d . . . . .
C43 C 0.6536(14) -0.1636(9) 0.0720(6) 0.057(3) Uani 1 1 d . . . . .
C54B C 1.029(4) -0.275(2) 0.0438(18) 0.042(7) Uiso 0.41(2) 1 d . . P B 2
H54B H 1.120571 -0.297141 0.067612 0.051 Uiso 0.41(2) 1 calc R . P B 2
C45 C 0.5135(18) -0.2941(9) 0.1200(7) 0.064(4) Uani 1 1 d . . . . .
H45 H 0.588863 -0.319193 0.095342 0.077 Uiso 1 1 calc R . . . .
C55B C 0.911(3) -0.2420(17) 0.0779(15) 0.027(5) Uiso 0.41(2) 1 d . . P B 2
H55B H 0.911985 -0.245626 0.128076 0.033 Uiso 0.41(2) 1 calc R . P B 2
C46 C 0.394(2) -0.3389(10) 0.1605(8) 0.072(4) Uani 1 1 d . . . . .
H46 H 0.387190 -0.393731 0.162496 0.086 Uiso 1 1 calc R . . . .
C7B C 0.2633(18) 0.4389(9) 0.3487(10) 0.045(3) Uiso 0.737(19) 1 d . . P A 2
H7B H 0.222726 0.447991 0.302214 0.053 Uiso 0.737(19) 1 calc R . P A 2
C51B C 0.748(3) -0.2232(16) -0.0306(14) 0.039(5) Uiso 0.41(2) 1 d . . P B 2
H51B H 0.645293 -0.218165 -0.046458 0.047 Uiso 0.41(2) 1 calc R . P B 2
C53B C 1.004(5) -0.275(3) -0.036(2) 0.064(10) Uiso 0.41(2) 1 d . . P B 2
C52B C 0.875(4) -0.253(2) -0.0706(17) 0.050(7) Uiso 0.41(2) 1 d . . P B 2
H52B H 0.864283 -0.256973 -0.118394 0.060 Uiso 0.41(2) 1 calc R . P B 2
C3A C 0.074(5) 0.350(3) 0.355(3) 0.048(10) Uiso 0.263(19) 1 d . . P A 1
C28 C 1.2334(14) 0.8218(8) 0.3809(8) 0.062(3) Uani 1 1 d . . . . .
H28A H 1.282390 0.796233 0.345748 0.093 Uiso 1 1 calc GR . . . .
H28B H 1.230006 0.783594 0.429437 0.093 Uiso 1 1 calc GR . . . .
H28C H 1.293877 0.868374 0.381229 0.093 Uiso 1 1 calc GR . . . .
C2A C -0.010(5) 0.340(3) 0.289(3) 0.054(11) Uiso 0.263(19) 1 d . . P A 1
H2A H 0.002093 0.378236 0.242551 0.065 Uiso 0.263(19) 1 calc R . P A 1
O6 O -0.4077(8) 0.2085(4) 0.2928(4) 0.0451(16) Uani 1 1 d . . . . .
C6B C 0.2076(16) 0.3758(8) 0.4040(7) 0.039(3) Uiso 0.737(19) 1 d . . P A 2
H6B H 0.250439 0.366785 0.449998 0.047 Uiso 0.737(19) 1 calc R . P A 2
O2B O 1.150(3) -0.2828(17) -0.0887(18) 0.069(7) Uiso 0.41(2) 1 d . . P B 2
C56A C 1.168(4) -0.287(2) -0.1435(19) 0.095(7) Uiso 0.59(2) 1 d . . P B 1
H56A H 1.135839 -0.231637 -0.168289 0.143 Uiso 0.59(2) 1 calc GR . P B 1
H56B H 1.093914 -0.323980 -0.152355 0.143 Uiso 0.59(2) 1 calc GR . P B 1
H56C H 1.271718 -0.297517 -0.162222 0.143 Uiso 0.59(2) 1 calc GR . P B 1
O2A O 1.170(2) -0.2974(11) -0.0588(12) 0.066(5) Uiso 0.59(2) 1 d . . P B 1
C56B C 1.317(6) -0.311(3) -0.057(3) 0.095(7) Uiso 0.41(2) 1 d . . P B 2
H56D H 1.393050 -0.308602 -0.097603 0.143 Uiso 0.41(2) 1 calc GR . P B 2
H56E H 1.310755 -0.365429 -0.025366 0.143 Uiso 0.41(2) 1 calc GR . P B 2
H56F H 1.348207 -0.274826 -0.029745 0.143 Uiso 0.41(2) 1 calc GR . P B 2
C55A C 0.928(3) -0.2225(18) 0.0647(17) 0.062(8) Uiso 0.59(2) 1 d . . P B 1
H55A H 0.943404 -0.215402 0.110886 0.075 Uiso 0.59(2) 1 calc R . P B 1
C51A C 0.795(3) -0.1915(15) -0.0429(12) 0.055(5) Uiso 0.59(2) 1 d . . P B 1
H51A H 0.713614 -0.163457 -0.071269 0.066 Uiso 0.59(2) 1 calc R . P B 1
C52A C 0.918(2) -0.2214(14) -0.0774(11) 0.049(4) Uiso 0.59(2) 1 d . . P B 1
H52A H 0.915752 -0.217608 -0.127600 0.059 Uiso 0.59(2) 1 calc R . P B 1
C54A C 1.054(3) -0.2551(16) 0.0285(14) 0.051(6) Uiso 0.59(2) 1 d . . P B 1
H54A H 1.143730 -0.275393 0.054300 0.061 Uiso 0.59(2) 1 calc R . P B 1
C53A C 1.048(3) -0.2577(14) -0.0381(12) 0.047(5) Uiso 0.59(2) 1 d . . P B 1
C3B C 0.0810(14) 0.3183(9) 0.3972(8) 0.033(3) Uiso 0.737(19) 1 d . . P A 2
C4A C 0.062(4) 0.281(3) 0.424(2) 0.032(7) Uiso 0.263(19) 1 d . . P A 1
H4A H 0.131190 0.272913 0.461912 0.038 Uiso 0.263(19) 1 calc R . P A 1
C5A C -0.066(4) 0.230(2) 0.425(2) 0.033(8) Uiso 0.263(19) 1 d . . P A 1
H5A H -0.095661 0.194427 0.470923 0.039 Uiso 0.263(19) 1 calc R . P A 1
N1B N -0.1434(11) 0.2037(7) 0.3936(7) 0.025(2) Uiso 0.737(19) 1 d . . P A 2
C1B C -0.1229(15) 0.2753(8) 0.3373(8) 0.036(3) Uiso 0.737(19) 1 d . . P A 2
H1B H -0.185631 0.284674 0.296670 0.043 Uiso 0.737(19) 1 calc R . P A 2
C2B C -0.0123(19) 0.3347(9) 0.3380(9) 0.048(4) Uiso 0.737(19) 1 d . . P A 2
H2B H -0.003150 0.382996 0.299781 0.057 Uiso 0.737(19) 1 calc R . P A 2
C6A C 0.184(8) 0.414(4) 0.333(4) 0.080(17) Uiso 0.263(19) 1 d . . P A 1
H6A H 0.193146 0.446184 0.284559 0.096 Uiso 0.263(19) 1 calc R . P A 1
C7A C 0.277(4) 0.427(2) 0.385(3) 0.038(8) Uiso 0.263(19) 1 d . . P A 1
H7A H 0.270301 0.395817 0.434058 0.046 Uiso 0.263(19) 1 calc R . P A 1
O7 O -0.6003(10) 0.1462(5) 0.2061(5) 0.0545(19) Uani 1 1 d . . . . .
O8 O -0.7407(10) 0.1916(7) 0.3256(6) 0.070(3) Uani 1 1 d . . . . .
O9 O -0.6241(15) 0.3093(7) 0.2006(7) 0.090(3) Uani 1 1 d . . . . .

loop_
_atom_site_aniso_label
_atom_site_aniso_U_11
_atom_site_aniso_U_22
_atom_site_aniso_U_33
_atom_site_aniso_U_23
_atom_site_aniso_U_13
_atom_site_aniso_U_12
Re1 0.02050(19) 0.0468(2) 0.0367(2) -0.02007(17) 0.00043(14) -0.00379(15)
Re2 0.0383(3) 0.0486(3) 0.0609(3) -0.0262(2) -0.0105(2) 0.00732(19)
N2 0.026(3) 0.040(4) 0.032(3) -0.013(3) 0.004(3) -0.003(3)
C59 0.032(4) 0.053(6) 0.031(4) -0.007(4) 0.008(3) 0.001(4)
O3 0.043(4) 0.078(6) 0.046(4) -0.008(4) -0.007(3) 0.006(4)
O5 0.035(3) 0.054(4) 0.063(5) -0.021(4) -0.002(3) -0.025(3)
C37 0.034(5) 0.082(8) 0.040(5) -0.035(5) -0.008(4) 0.016(5)
O4 0.034(3) 0.083(6) 0.057(4) -0.042(4) 0.008(3) 0.004(4)
C32 0.024(4) 0.052(5) 0.039(5) -0.022(4) 0.003(3) -0.002(4)
C58 0.039(5) 0.059(6) 0.046(5) -0.026(5) -0.002(4) -0.002(4)
C31 0.035(4) 0.044(5) 0.032(4) -0.011(4) -0.002(3) 0.000(4)
C13 0.043(5) 0.043(5) 0.054(6) -0.007(5) -0.002(4) -0.001(4)
C30 0.033(4) 0.048(5) 0.034(4) -0.017(4) -0.003(3) 0.004(4)
C33 0.018(3) 0.053(5) 0.036(4) -0.020(4) 0.003(3) -0.003(3)
C42 0.038(5) 0.085(8) 0.048(6) -0.038(6) -0.013(4) 0.023(5)
C34 0.037(5) 0.052(5) 0.035(4) -0.022(4) -0.002(4) 0.007(4)
C36 0.035(5) 0.070(7) 0.043(5) -0.029(5) -0.009(4) 0.015(5)
C16 0.033(5) 0.050(6) 0.050(6) -0.009(4) 0.003(4) -0.008(4)
C57 0.023(4) 0.068(7) 0.041(5) -0.024(5) 0.003(3) -0.002(4)
C26 0.043(5) 0.050(6) 0.051(6) -0.015(5) -0.002(4) -0.014(4)
C41 0.041(6) 0.100(10) 0.039(5) -0.033(6) -0.009(4) 0.027(6)
O1 0.056(5) 0.046(4) 0.095(7) -0.007(4) -0.010(5) -0.025(4)
C12 0.049(6) 0.051(6) 0.054(6) -0.009(5) 0.004(5) 0.003(5)
C29 0.035(4) 0.049(5) 0.031(4) -0.013(4) 0.000(3) 0.001(4)
C22 0.038(5) 0.044(5) 0.046(5) -0.012(4) 0.003(4) -0.012(4)
C27 0.042(5) 0.042(5) 0.052(6) -0.017(4) 0.002(4) -0.009(4)
C35 0.040(5) 0.072(7) 0.045(5) -0.031(5) -0.002(4) 0.008(5)
C49 0.044(5) 0.064(7) 0.045(5) -0.024(5) -0.010(4) 0.011(5)
C40 0.037(5) 0.086(9) 0.044(6) -0.024(6) -0.003(4) 0.011(5)
C14 0.035(5) 0.040(5) 0.046(5) -0.007(4) 0.005(4) -0.006(4)
C17 0.044(6) 0.060(6) 0.048(6) -0.016(5) 0.005(4) -0.011(5)
C39 0.031(5) 0.080(8) 0.040(5) -0.027(5) -0.007(4) 0.005(5)
C15 0.039(5) 0.039(5) 0.049(5) -0.011(4) -0.001(4) -0.005(4)
C23 0.051(6) 0.051(6) 0.071(8) -0.006(6) -0.007(6) -0.008(5)
C21 0.036(5) 0.044(5) 0.063(7) -0.017(5) -0.002(4) -0.004(4)
C38 0.031(4) 0.074(7) 0.043(5) -0.033(5) -0.006(4) 0.014(5)
C11 0.044(6) 0.049(6) 0.067(7) -0.011(5) 0.013(5) -0.011(5)
C48 0.057(7) 0.070(7) 0.052(6) -0.032(6) -0.014(5) 0.012(6)
C25 0.053(6) 0.040(5) 0.055(6) -0.001(5) 0.002(5) -0.020(5)
C18 0.049(6) 0.065(7) 0.063(7) -0.025(6) 0.010(5) -0.008(5)
C10 0.033(5) 0.045(6) 0.082(8) -0.008(5) 0.007(5) -0.009(4)
C20 0.048(6) 0.055(6) 0.070(7) -0.022(6) 0.002(5) -0.011(5)
C47 0.071(8) 0.072(8) 0.060(7) -0.029(6) -0.009(6) 0.010(7)
C19 0.055(7) 0.072(8) 0.076(8) -0.040(7) -0.001(6) -0.003(6)
C24 0.066(8) 0.033(5) 0.082(9) -0.002(5) 0.000(6) -0.009(5)
C8 0.033(5) 0.046(5) 0.066(7) -0.018(5) 0.005(4) -0.003(4)
C9 0.034(5) 0.042(5) 0.056(6) -0.008(4) 0.003(4) -0.008(4)
C50 0.057(7) 0.083(8) 0.050(6) -0.033(6) -0.013(5) 0.039(6)
C44 0.055(6) 0.074(8) 0.044(6) -0.027(5) -0.019(5) 0.026(6)
C43 0.045(6) 0.092(9) 0.043(6) -0.034(6) -0.015(5) 0.034(6)
C45 0.074(9) 0.080(9) 0.045(6) -0.029(6) -0.015(6) 0.032(7)
C46 0.090(11) 0.071(8) 0.062(8) -0.028(7) -0.028(8) 0.025(8)
C28 0.045(6) 0.070(8) 0.068(8) -0.011(6) -0.001(5) -0.029(6)
O6 0.040(4) 0.043(4) 0.052(4) -0.013(3) 0.002(3) -0.008(3)
O7 0.055(5) 0.060(5) 0.056(4) -0.030(4) 0.000(4) 0.004(4)
O8 0.040(4) 0.093(7) 0.093(7) -0.055(6) 0.003(4) 0.004(4)
O9 0.095(8) 0.067(6) 0.119(9) -0.037(6) -0.037(7) 0.001(6)

loop_
_atom_type_symbol
_atom_type_description
_atom_type_scat_dispersion_real
_atom_type_scat_dispersion_imag
_atom_type_scat_source
C C 0.0181 0.0091 'International Tables Vol C Tables 4.2.6.8 and 6.1.1.4'
H H 0.0000 0.0000 'International Tables Vol C Tables 4.2.6.8 and 6.1.1.4'
N N 0.0311 0.0180 'International Tables Vol C Tables 4.2.6.8 and 6.1.1.4'
O O 0.0492 0.0322 'International Tables Vol C Tables 4.2.6.8 and 6.1.1.4'
Re Re -5.2083 5.8923 'International Tables Vol C Tables 4.2.6.8 and 6.1.1.4'

loop_
_geom_angle_atom_site_label_1
_geom_angle_atom_site_label_2
_geom_angle_atom_site_label_3
_geom_angle
_geom_angle_site_symmetry_1
_geom_angle_site_symmetry_3
_geom_angle_publ_flag
N2 Re1 N1A 82.6(6) . . ?
C59 Re1 N2 91.2(3) . . ?
C59 Re1 N1A 168.0(8) . . ?
C59 Re1 C58 89.7(4) . . ?
C59 Re1 O6 94.4(3) . . ?
C59 Re1 N1B 176.6(4) . . ?
C58 Re1 N2 178.1(4) . . ?
C58 Re1 N1A 96.3(7) . . ?
C58 Re1 O6 93.4(4) . . ?
C58 Re1 N1B 93.3(4) . . ?
C57 Re1 N2 91.6(3) . . ?
C57 Re1 C59 85.9(4) . . ?
C57 Re1 N1A 104.4(8) . . ?
C57 Re1 C58 90.1(4) . . ?
C57 Re1 O6 176.5(3) . . ?
C57 Re1 N1B 92.3(4) . . ?
O6 Re1 N2 84.8(3) . . ?
O6 Re1 N1A 74.9(8) . . ?
O6 Re1 N1B 87.2(4) . . ?
N1B Re1 N2 85.9(3) . . ?
O7 Re2 O6 108.7(4) . . ?
O7 Re2 O8 107.8(4) . . ?
O8 Re2 O6 109.7(4) . . ?
O9 Re2 O6 110.0(5) . . ?
O9 Re2 O7 110.6(5) . . ?
O9 Re2 O8 110.0(6) . . ?
C33 N2 Re1 119.0(6) . . ?
C33 N2 C29 118.0(8) . . ?
C29 N2 Re1 121.9(6) . . ?
O5 C59 Re1 175.8(8) . . ?
C42 C37 C38 117.3(11) . . ?
C36 C37 C42 121.6(12) . . ?
C36 C37 C38 121.1(9) . . ?
C1A N1A Re1 122(3) . . ?
C1A N1A C5A 118(3) . . ?
C5A N1A Re1 119(2) . . ?
C31 C32 H32 120.3 . . ?
C33 C32 H32 120.3 . . ?
C33 C32 C31 119.5(8) . . ?
O4 C58 Re1 178.0(11) . . ?
C32 C31 C34 122.3(8) . . ?
C30 C31 C32 116.8(8) . . ?
C30 C31 C34 120.9(8) . . ?
C12 C13 H13 119.0 . . ?
C12 C13 C14 122.0(11) . . ?
C14 C13 H13 119.0 . . ?
C31 C30 H30 119.9 . . ?
C29 C30 C31 120.2(9) . . ?
C29 C30 H30 119.9 . . ?
N2 C33 C32 122.8(8) . . ?
N2 C33 H33 118.6 . . ?
C32 C33 H33 118.6 . . ?
C41 C42 C37 118.6(12) . . ?
C43 C42 C37 118.2(12) . . ?
C43 C42 C41 123.1(10) . . ?
C31 C34 H34 118.0 . . ?
C35 C34 C31 124.1(9) . . ?
C35 C34 H34 118.0 . . ?
C37 C36 C35 117.6(11) . . ?
C37 C36 C49 119.0(9) . . ?
C49 C36 C35 123.4(11) . . ?
C15 C16 C17 120.3(10) . . ?
C15 C16 C21 120.9(9) . . ?
C21 C16 C17 118.8(10) . . ?
O3 C57 Re1 178.4(10) . . ?
C27 C26 H26 121.1 . . ?
C25 C26 H26 121.1 . . ?
C25 C26 C27 117.9(11) . . ?
C42 C41 H41 119.2 . . ?
C40 C41 C42 121.5(10) . . ?
C40 C41 H41 119.2 . . ?
C25 O1 C28 116.8(10) . . ?
C13 C12 H12 120.5 . . ?
C13 C12 C11 119.1(12) . . ?
C11 C12 H12 120.5 . . ?
N2 C29 C30 122.5(9) . . ?
N2 C29 H29 118.8 . . ?
C30 C29 H29 118.8 . . ?
C27 C22 C15 120.8(9) . . ?
C27 C22 C23 117.8(10) . . ?
C23 C22 C15 121.4(10) . . ?
C26 C27 H27 119.0 . . ?
C22 C27 C26 122.0(10) . . ?
C22 C27 H27 119.0 . . ?
C34 C35 C36 127.1(10) . . ?
C34 C35 H35 116.5 . . ?
C36 C35 H35 116.5 . . ?
C36 C49 C48 121.1(10) . . ?
C36 C49 C44 120.0(11) . . ?
C44 C49 C48 118.8(12) . . ?
C41 C40 H40 119.5 . . ?
C41 C40 C39 120.9(12) . . ?
C39 C40 H40 119.5 . . ?
C13 C14 C9 117.8(9) . . ?
C15 C14 C13 121.9(9) . . ?
C15 C14 C9 120.3(10) . . ?
C16 C17 H17 119.6 . . ?
C18 C17 C16 120.8(11) . . ?
C18 C17 H17 119.6 . . ?
C40 C39 H39 120.3 . . ?
C38 C39 C40 119.5(12) . . ?
C38 C39 H39 120.3 . . ?
C16 C15 C22 120.8(9) . . ?
C16 C15 C14 119.3(9) . . ?
C14 C15 C22 119.7(9) . . ?
C22 C23 H23 119.6 . . ?
C24 C23 C22 120.8(12) . . ?
C24 C23 H23 119.6 . . ?
C16 C21 C20 118.3(10) . . ?
C8 C21 C16 120.0(10) . . ?
C8 C21 C20 121.7(10) . . ?
C37 C38 H38 118.9 . . ?
C39 C38 C37 122.1(9) . . ?
C39 C38 H38 118.9 . . ?
C12 C11 H11 119.3 . . ?
C10 C11 C12 121.4(11) . . ?
C10 C11 H11 119.3 . . ?
C4B C5B H5B 116.7 . . ?
N1B C5B H5B 116.7 . . ?
N1B C5B C4B 126.5(13) . . ?
C49 C48 H48 119.6 . . ?
C47 C48 C49 120.9(12) . . ?
C47 C48 H48 119.6 . . ?
C26 C25 C24 120.8(10) . . ?
O1 C25 C26 123.1(11) . . ?
O1 C25 C24 116.1(10) . . ?
N1A C1A H1A 119.1 . . ?
N1A C1A C2A 122(5) . . ?
C2A C1A H1A 119.1 . . ?
C17 C18 H18 120.3 . . ?
C17 C18 C19 119.5(11) . . ?
C19 C18 H18 120.3 . . ?
C11 C10 H10 119.6 . . ?
C11 C10 C9 120.7(10) . . ?
C9 C10 H10 119.6 . . ?
C21 C20 H20 119.6 . . ?
C19 C20 C21 120.9(11) . . ?
C19 C20 H20 119.6 . . ?
C48 C47 H47 120.5 . . ?
C48 C47 C46 118.9(15) . . ?
C46 C47 H47 120.5 . . ?
C5B C4B H4B 122.0 . . ?
C5B C4B C3B 116.0(12) . . ?
C3B C4B H4B 122.0 . . ?
C18 C19 H19 119.1 . . ?
C20 C19 C18 121.8(12) . . ?
C20 C19 H19 119.1 . . ?
C23 C24 C25 120.7(11) . . ?
C23 C24 H24 119.7 . . ?
C25 C24 H24 119.7 . . ?
C21 C8 C9 119.9(10) . . ?
C21 C8 C7B 115.9(11) . . ?
C21 C8 C7A 131.3(18) . . ?
C9 C8 C7B 123.9(10) . . ?
C9 C8 C7A 106.4(18) . . ?
C10 C9 C14 118.8(11) . . ?
C10 C9 C8 121.7(10) . . ?
C8 C9 C14 119.5(9) . . ?
C55B C50 C43 117.6(13) . . ?
C55B C50 C51B 120.0(16) . . ?
C51B C50 C43 117.5(14) . . ?
C55A C50 C43 121.9(15) . . ?
C55A C50 C51A 111.6(18) . . ?
C51A C50 C43 123.1(12) . . ?
C43 C44 C49 120.0(12) . . ?
C43 C44 C45 121.9(11) . . ?
C45 C44 C49 118.1(13) . . ?
C42 C43 C50 116.8(12) . . ?
C44 C43 C42 121.2(10) . . ?
C44 C43 C50 122.0(13) . . ?
C55B C54B H54B 121.8 . . ?
C55B C54B C53B 116(3) . . ?
C53B C54B H54B 121.8 . . ?
C44 C45 H45 119.0 . . ?
C46 C45 C44 121.9(12) . . ?
C46 C45 H45 119.0 . . ?
C50 C55B H55B 121.2 . . ?
C54B C55B C50 118(2) . . ?
C54B C55B H55B 121.2 . . ?
C47 C46 H46 119.4 . . ?
C45 C46 C47 121.3(14) . . ?
C45 C46 H46 119.4 . . ?
C8 C7B H7B 118.3 . . ?
C6B C7B C8 123.4(15) . . ?
C6B C7B H7B 118.3 . . ?
C50 C51B H51B 120.9 . . ?
C50 C51B C52B 118(2) . . ?
C52B C51B H51B 120.9 . . ?
C54B C53B O2B 120(3) . . ?
C52B C53B C54B 126(3) . . ?
C52B C53B O2B 113(3) . . ?
C51B C52B H52B 122.0 . . ?
C53B C52B C51B 116(3) . . ?
C53B C52B H52B 122.0 . . ?
C4A C3A C2A 117(4) . . ?
C6A C3A C2A 112(4) . . ?
C6A C3A C4A 129(5) . . ?
O1 C28 H28A 109.5 . . ?
O1 C28 H28B 109.5 . . ?
O1 C28 H28C 109.5 . . ?
H28A C28 H28B 109.5 . . ?
H28A C28 H28C 109.5 . . ?
H28B C28 H28C 109.5 . . ?
C1A C2A C3A 117(4) . . ?
C1A C2A H2A 121.5 . . ?
C3A C2A H2A 121.5 . . ?
Re2 O6 Re1 128.1(4) . . ?
C7B C6B H6B 117.4 . . ?
C7B C6B C3B 125.2(14) . . ?
C3B C6B H6B 117.4 . . ?
C56B O2B C53B 121(3) . . ?
H56A C56A H56B 109.5 . . ?
H56A C56A H56C 109.5 . . ?
H56B C56A H56C 109.5 . . ?
O2A C56A H56A 109.5 . . ?
O2A C56A H56B 109.5 . . ?
O2A C56A H56C 109.5 . . ?
C53A O2A C56A 109(2) . . ?
O2B C56B H56D 109.5 . . ?
O2B C56B H56E 109.5 . . ?
O2B C56B H56F 109.5 . . ?
H56D C56B H56E 109.5 . . ?
H56D C56B H56F 109.5 . . ?
H56E C56B H56F 109.5 . . ?
C50 C55A H55A 118.8 . . ?
C50 C55A C54A 122(2) . . ?
C54A C55A H55A 118.8 . . ?
C50 C51A H51A 118.6 . . ?
C52A C51A C50 122.9(19) . . ?
C52A C51A H51A 118.6 . . ?
C51A C52A H52A 119.9 . . ?
C51A C52A C53A 120(2) . . ?
C53A C52A H52A 119.9 . . ?
C55A C54A H54A 118.9 . . ?
C53A C54A C55A 122(2) . . ?
C53A C54A H54A 118.9 . . ?
O2A C53A C52A 129(2) . . ?
C54A C53A O2A 112(2) . . ?
C54A C53A C52A 118(2) . . ?
C4B C3B C6B 116.0(11) . . ?
C2B C3B C4B 121.6(13) . . ?
C2B C3B C6B 122.4(14) . . ?
C3A C4A H4A 123.9 . . ?
C5A C4A C3A 112(3) . . ?
C5A C4A H4A 123.9 . . ?
N1A C5A C4A 129(3) . . ?
N1A C5A H5A 115.4 . . ?
C4A C5A H5A 115.4 . . ?
C5B N1B Re1 124.0(9) . . ?
C5B N1B C1B 115.4(10) . . ?
C1B N1B Re1 120.6(9) . . ?
N1B C1B H1B 118.3 . . ?
N1B C1B C2B 123.5(13) . . ?
C2B C1B H1B 118.3 . . ?
C3B C2B C1B 116.9(14) . . ?
C3B C2B H2B 121.5 . . ?
C1B C2B H2B 121.5 . . ?
C3A C6A H6A 120.3 . . ?
C7A C6A C3A 119(6) . . ?
C7A C6A H6A 120.3 . . ?
C8 C7A H7A 122.0 . . ?
C6A C7A C8 116(4) . . ?
C6A C7A H7A 122.0 . . ?

loop_
_geom_bond_atom_site_label_1
_geom_bond_atom_site_label_2
_geom_bond_distance
_geom_bond_site_symmetry_2
_geom_bond_publ_flag
Re1 N2 2.209(7) . ?
Re1 C59 1.935(11) . ?
Re1 N1A 2.31(3) . ?
Re1 C58 1.945(10) . ?
Re1 C57 1.904(11) . ?
Re1 O6 2.171(7) . ?
Re1 N1B 2.183(9) . ?
Re2 O6 1.751(7) . ?
Re2 O7 1.699(8) . ?
Re2 O8 1.734(9) . ?
Re2 O9 1.658(12) . ?
N2 C33 1.336(11) . ?
N2 C29 1.341(12) . ?
C59 O5 1.122(12) . ?
O3 C57 1.160(13) . ?
C37 C42 1.432(13) . ?
C37 C36 1.413(17) . ?
C37 C38 1.442(17) . ?
O4 C58 1.129(12) . ?
N1A C1A 1.32(6) . ?
N1A C5A 1.34(4) . ?
C32 H32 0.9300 . ?
C32 C31 1.405(13) . ?
C32 C33 1.381(12) . ?
C31 C30 1.385(13) . ?
C31 C34 1.456(13) . ?
C13 H13 0.9300 . ?
C13 C12 1.351(16) . ?
C13 C14 1.434(16) . ?
C30 H30 0.9300 . ?
C30 C29 1.381(13) . ?
C33 H33 0.9300 . ?
C42 C41 1.426(19) . ?
C42 C43 1.416(19) . ?
C34 H34 0.9300 . ?
C34 C35 1.331(14) . ?
C36 C35 1.485(14) . ?
C36 C49 1.422(17) . ?
C16 C17 1.430(14) . ?
C16 C15 1.410(15) . ?
C16 C21 1.423(14) . ?
C26 H26 0.9300 . ?
C26 C27 1.406(14) . ?
C26 C25 1.377(16) . ?
C41 H41 0.9300 . ?
C41 C40 1.350(19) . ?
O1 C25 1.370(13) . ?
O1 C28 1.453(16) . ?
C12 H12 0.9300 . ?
C12 C11 1.423(17) . ?
C29 H29 0.9300 . ?
C22 C27 1.389(15) . ?
C22 C15 1.483(14) . ?
C22 C23 1.400(16) . ?
C27 H27 0.9300 . ?
C35 H35 0.9300 . ?
C49 C48 1.438(18) . ?
C49 C44 1.425(15) . ?
C40 H40 0.9300 . ?
C40 C39 1.415(15) . ?
C14 C15 1.418(14) . ?
C14 C9 1.437(14) . ?
C17 H17 0.9300 . ?
C17 C18 1.377(17) . ?
C39 H39 0.9300 . ?
C39 C38 1.356(16) . ?
C23 H23 0.9300 . ?
C23 C24 1.361(17) . ?
C21 C20 1.434(16) . ?
C21 C8 1.410(15) . ?
C38 H38 0.9300 . ?
C11 H11 0.9300 . ?
C11 C10 1.358(18) . ?
C5B H5B 0.9300 . ?
C5B C4B 1.362(17) . ?
C5B N1B 1.334(16) . ?
C48 H48 0.9300 . ?
C48 C47 1.380(19) . ?
C25 C24 1.388(18) . ?
C1A H1A 0.9300 . ?
C1A C2A 1.46(7) . ?
C18 H18 0.9300 . ?
C18 C19 1.405(18) . ?
C10 H10 0.9300 . ?
C10 C9 1.416(15) . ?
C20 H20 0.9300 . ?
C20 C19 1.345(18) . ?
C47 H47 0.9300 . ?
C47 C46 1.42(2) . ?
C4B H4B 0.9300 . ?
C4B C3B 1.415(18) . ?
C19 H19 0.9300 . ?
C24 H24 0.9300 . ?
C8 C9 1.425(16) . ?
C8 C7B 1.510(19) . ?
C8 C7A 1.48(4) . ?
C50 C43 1.506(14) . ?
C50 C55B 1.43(3) . ?
C50 C51B 1.43(3) . ?
C50 C55A 1.36(3) . ?
C50 C51A 1.41(2) . ?
C44 C43 1.406(19) . ?
C44 C45 1.42(2) . ?
C54B H54B 0.9300 . ?
C54B C55B 1.35(4) . ?
C54B C53B 1.53(5) . ?
C45 H45 0.9300 . ?
C45 C46 1.35(2) . ?
C55B H55B 0.9300 . ?
C46 H46 0.9300 . ?
C7B H7B 0.9300 . ?
C7B C6B 1.34(2) . ?
C51B H51B 0.9300 . ?
C51B C52B 1.44(4) . ?
C53B C52B 1.30(5) . ?
C53B O2B 1.56(5) . ?
C52B H52B 0.9300 . ?
C3A C2A 1.51(7) . ?
C3A C4A 1.49(6) . ?
C3A C6A 1.41(8) . ?
C28 H28A 0.9600 . ?
C28 H28B 0.9600 . ?
C28 H28C 0.9600 . ?
C2A H2A 0.9300 . ?
C6B H6B 0.9300 . ?
C6B C3B 1.510(18) . ?
O2B C56B 1.56(6) . ?
C56A H56A 0.9600 . ?
C56A H56B 0.9600 . ?
C56A H56C 0.9600 . ?
C56A O2A 1.55(4) . ?
O2A C53A 1.32(3) . ?
C56B H56D 0.9600 . ?
C56B H56E 0.9600 . ?
C56B H56F 0.9600 . ?
C55A H55A 0.9300 . ?
C55A C54A 1.41(4) . ?
C51A H51A 0.9300 . ?
C51A C52A 1.36(3) . ?
C52A H52A 0.9300 . ?
C52A C53A 1.39(3) . ?
C54A H54A 0.9300 . ?
C54A C53A 1.27(3) . ?
C3B C2B 1.36(2) . ?
C4A H4A 0.9300 . ?
C4A C5A 1.41(5) . ?
C5A H5A 0.9300 . ?
N1B C1B 1.381(16) . ?
C1B H1B 0.9300 . ?
C1B C2B 1.40(2) . ?
C2B H2B 0.9300 . ?
C6A H6A 0.9300 . ?
C6A C7A 1.36(8) . ?
C7A H7A 0.9300 . ?

loop_
_geom_torsion_atom_site_label_1
_geom_torsion_atom_site_label_2
_geom_torsion_atom_site_label_3
_geom_torsion_atom_site_label_4
_geom_torsion
_geom_torsion_site_symmetry_1
_geom_torsion_site_symmetry_2
_geom_torsion_site_symmetry_3
_geom_torsion_site_symmetry_4
_geom_torsion_publ_flag
Re1 N2 C33 C32 167.9(8) . . . . ?
Re1 N2 C29 C30 -166.5(7) . . . . ?
Re1 N1A C1A C2A 177(3) . . . . ?
Re1 N1A C5A C4A 169(3) . . . . ?
Re1 N1B C1B C2B 178.7(11) . . . . ?
C37 C42 C41 C40 -0.1(16) . . . . ?
C37 C42 C43 C50 -177.4(9) . . . . ?
C37 C42 C43 C44 1.1(15) . . . . ?
C37 C36 C35 C34 121.9(13) . . . . ?
C37 C36 C49 C48 -179.8(10) . . . . ?
C37 C36 C49 C44 0.7(15) . . . . ?
N1A C1A C2A C3A 13(7) . . . . ?
C32 C31 C30 C29 -3.5(14) . . . . ?
C32 C31 C34 C35 -11.0(16) . . . . ?
C31 C32 C33 N2 -2.6(15) . . . . ?
C31 C30 C29 N2 0.4(15) . . . . ?
C31 C34 C35 C36 -178.6(11) . . . . ?
C13 C12 C11 C10 0.2(18) . . . . ?
C13 C14 C15 C16 176.9(10) . . . . ?
C13 C14 C15 C22 1.6(15) . . . . ?
C13 C14 C9 C10 0.0(15) . . . . ?
C13 C14 C9 C8 -178.8(10) . . . . ?
C30 C31 C34 C35 169.8(11) . . . . ?
C33 N2 C29 C30 1.7(14) . . . . ?
C33 C32 C31 C30 4.5(14) . . . . ?
C33 C32 C31 C34 -174.7(9) . . . . ?
C42 C37 C36 C35 176.2(9) . . . . ?
C42 C37 C36 C49 -1.5(15) . . . . ?
C42 C37 C38 C39 -0.2(15) . . . . ?
C42 C41 C40 C39 1.3(16) . . . . ?
C34 C31 C30 C29 175.8(9) . . . . ?
C36 C37 C42 C41 177.5(9) . . . . ?
C36 C37 C42 C43 0.5(15) . . . . ?
C36 C37 C38 C39 -178.1(9) . . . . ?
C36 C49 C48 C47 179.8(11) . . . . ?
C36 C49 C44 C43 0.9(15) . . . . ?
C36 C49 C44 C45 -179.6(10) . . . . ?
C16 C17 C18 C19 -0.6(19) . . . . ?
C16 C21 C20 C19 -2.8(19) . . . . ?
C16 C21 C8 C9 -2.7(17) . . . . ?
C16 C21 C8 C7B 172.1(11) . . . . ?
C16 C21 C8 C7A -163(2) . . . . ?
C26 C25 C24 C23 2(2) . . . . ?
C41 C42 C43 C50 5.8(15) . . . . ?
C41 C42 C43 C44 -175.7(10) . . . . ?
C41 C40 C39 C38 -1.9(16) . . . . ?
O1 C25 C24 C23 -177.7(13) . . . . ?
C12 C13 C14 C15 -177.7(10) . . . . ?
C12 C13 C14 C9 2.7(16) . . . . ?
C12 C11 C10 C9 2.5(19) . . . . ?
C29 N2 C33 C32 -0.6(14) . . . . ?
C22 C23 C24 C25 0(2) . . . . ?
C27 C26 C25 O1 177.1(11) . . . . ?
C27 C26 C25 C24 -3.1(18) . . . . ?
C27 C22 C15 C16 -65.5(14) . . . . ?
C27 C22 C15 C14 109.7(12) . . . . ?
C27 C22 C23 C24 -1.2(19) . . . . ?
C35 C36 C49 C48 2.6(16) . . . . ?
C35 C36 C49 C44 -176.8(10) . . . . ?
C49 C36 C35 C34 -60.5(17) . . . . ?
C49 C48 C47 C46 -0.3(18) . . . . ?
C49 C44 C43 C42 -1.8(16) . . . . ?
C49 C44 C43 C50 176.6(10) . . . . ?
C49 C44 C45 C46 -0.1(17) . . . . ?
C40 C39 C38 C37 1.3(15) . . . . ?
C14 C13 C12 C11 -2.8(17) . . . . ?
C17 C16 C15 C22 -3.5(16) . . . . ?
C17 C16 C15 C14 -178.8(10) . . . . ?
C17 C16 C21 C20 3.0(16) . . . . ?
C17 C16 C21 C8 -178.1(11) . . . . ?
C17 C18 C19 C20 1(2) . . . . ?
C15 C16 C17 C18 179.7(11) . . . . ?
C15 C16 C21 C20 -178.1(11) . . . . ?
C15 C16 C21 C8 0.8(17) . . . . ?
C15 C22 C27 C26 -180.0(10) . . . . ?
C15 C22 C23 C24 179.2(12) . . . . ?
C15 C14 C9 C10 -179.6(10) . . . . ?
C15 C14 C9 C8 1.6(16) . . . . ?
C23 C22 C27 C26 0.4(16) . . . . ?
C23 C22 C15 C16 114.1(13) . . . . ?
C23 C22 C15 C14 -70.6(14) . . . . ?
C21 C16 C17 C18 -1.4(17) . . . . ?
C21 C16 C15 C22 177.6(10) . . . . ?
C21 C16 C15 C14 2.3(16) . . . . ?
C21 C20 C19 C18 1(2) . . . . ?
C21 C8 C9 C14 1.5(16) . . . . ?
C21 C8 C9 C10 -177.2(11) . . . . ?
C21 C8 C7B C6B 128.0(14) . . . . ?
C21 C8 C7A C6A -65(5) . . . . ?
C38 C37 C42 C41 -0.5(14) . . . . ?
C38 C37 C42 C43 -177.4(9) . . . . ?
C38 C37 C36 C35 -5.9(14) . . . . ?
C38 C37 C36 C49 176.4(9) . . . . ?
C11 C10 C9 C14 -2.5(17) . . . . ?
C11 C10 C9 C8 176.2(11) . . . . ?
C5B C4B C3B C6B -179.2(11) . . . . ?
C5B C4B C3B C2B -1.1(19) . . . . ?
C5B N1B C1B C2B -2.8(18) . . . . ?
C48 C49 C44 C43 -178.6(10) . . . . ?
C48 C49 C44 C45 1.0(15) . . . . ?
C48 C47 C46 C45 1(2) . . . . ?
C25 C26 C27 C22 1.7(16) . . . . ?
C1A N1A C5A C4A 4(6) . . . . ?
C20 C21 C8 C9 176.1(11) . . . . ?
C20 C21 C8 C7B -9.1(17) . . . . ?
C20 C21 C8 C7A 16(3) . . . . ?
C4B C5B N1B Re1 -179.6(10) . . . . ?
C4B C5B N1B C1B 2.0(18) . . . . ?
C4B C3B C2B C1B 0(2) . . . . ?
C8 C21 C20 C19 178.3(13) . . . . ?
C8 C7B C6B C3B 178.9(12) . . . . ?
C9 C14 C15 C16 -3.5(15) . . . . ?
C9 C14 C15 C22 -178.8(10) . . . . ?
C9 C8 C7B C6B -57.5(19) . . . . ?
C9 C8 C7A C6A 133(4) . . . . ?
C50 C51B C52B C53B 15(4) . . . . ?
C50 C55A C54A C53A 8(4) . . . . ?
C50 C51A C52A C53A -5(4) . . . . ?
C44 C49 C48 C47 -0.8(17) . . . . ?
C44 C45 C46 C47 -1(2) . . . . ?
C43 C42 C41 C40 176.7(10) . . . . ?
C43 C50 C55B C54B -180(2) . . . . ?
C43 C50 C51B C52B 175(2) . . . . ?
C43 C50 C55A C54A -178(2) . . . . ?
C43 C50 C51A C52A 176.1(19) . . . . ?
C43 C44 C45 C46 179.5(11) . . . . ?
C54B C53B C52B C51B 3(6) . . . . ?
C54B C53B O2B C56B 14(5) . . . . ?
C45 C44 C43 C42 178.6(10) . . . . ?
C45 C44 C43 C50 -2.9(16) . . . . ?
C55B C50 C43 C42 96.7(18) . . . . ?
C55B C50 C43 C44 -81.7(19) . . . . ?
C55B C50 C51B C52B -30(3) . . . . ?
C55B C54B C53B C52B -7(6) . . . . ?
C55B C54B C53B O2B 159(3) . . . . ?
C7B C8 C9 C14 -172.8(12) . . . . ?
C7B C8 C9 C10 8.5(18) . . . . ?
C7B C6B C3B C4B 164.4(13) . . . . ?
C7B C6B C3B C2B -14(2) . . . . ?
C51B C50 C43 C42 -108.1(18) . . . . ?
C51B C50 C43 C44 73.4(19) . . . . ?
C51B C50 C55B C54B 26(4) . . . . ?
C53B C54B C55B C50 -8(4) . . . . ?
C52B C53B O2B C56B -178(3) . . . . ?
C3A C4A C5A N1A 16(5) . . . . ?
C3A C6A C7A C8 -180(4) . . . . ?
C28 O1 C25 C26 1.8(17) . . . . ?
C28 O1 C25 C24 -178.1(12) . . . . ?
C2A C3A C4A C5A -19(5) . . . . ?
C2A C3A C6A C7A -176(5) . . . . ?
C6B C3B C2B C1B 178.3(12) . . . . ?
O2B C53B C52B C51B -163(3) . . . . ?
C56A O2A C53A C52A 10(4) . . . . ?
C56A O2A C53A C54A -172(2) . . . . ?
C55A C50 C43 C42 80(2) . . . . ?
C55A C50 C43 C44 -99(2) . . . . ?
C55A C50 C51A C52A 17(3) . . . . ?
C55A C54A C53A O2A -174(2) . . . . ?
C55A C54A C53A C52A 5(4) . . . . ?
C51A C50 C43 C42 -78(2) . . . . ?
C51A C50 C43 C44 103.9(19) . . . . ?
C51A C50 C55A C54A -18(4) . . . . ?
C51A C52A C53A O2A 172(2) . . . . ?
C51A C52A C53A C54A -6(4) . . . . ?
C4A C3A C2A C1A 7(6) . . . . ?
C4A C3A C6A C7A -14(8) . . . . ?
C5A N1A C1A C2A -19(6) . . . . ?
N1B C5B C4B C3B -0.1(19) . . . . ?
N1B C1B C2B C3B 2(2) . . . . ?
C6A C3A C2A C1A 172(5) . . . . ?
C6A C3A C4A C5A 179(5) . . . . ?
C7A C8 C9 C14 166.0(19) . . . . ?
C7A C8 C9 C10 -13(2) . . . . ?
O7 Re2 O6 Re1 -76.6(6) . . . . ?
O8 Re2 O6 Re1 41.1(6) . . . . ?
O9 Re2 O6 Re1 162.2(6) . . . . ?

loop_
_platon_squeeze_void_nr
_platon_squeeze_void_average_x
_platon_squeeze_void_average_y
_platon_squeeze_void_average_z
_platon_squeeze_void_volume
_platon_squeeze_void_count_electrons
_platon_squeeze_void_content
1 -0.009 0.500 0.000 210 54 ' '
